data_2003209
loop_
_publ_author_name
'Adam, David'
'McCabe, Peter H.'
'Sim, George A.'
'Bouchemma, Ahcene'

_publ_section_title
;
 Conformational Study of 1,3,5-Tris(o-methoxyphenyl)-1,3,5-triazacyclohexane
 and 1,3,5-Tris(p-methoxyphenyl)-1,3,5-triazacyclohexane
;
_journal_coden_ASTM ACSCEE
_journal_issue 2
_journal_name_full
;
 Acta Crystallographica, Section C: Crystal Structure Communications
;
_journal_page_first 246
_journal_page_last 249
_journal_paper_doi 10.1107/S0108270194005846
_journal_volume 51
_journal_year 1995
_chemical_formula_sum 'C24 H27 N3 O3'
_chemical_formula_weight 405.53
_space_group_IT_number 2
_symmetry_space_group_name_Hall '-P 1'
_symmetry_space_group_name_H-M 'P -1'
_atom_type_scat_source
; International Tables for X-ray Crystallography
(1974, Vol. IV, Tables 2.2B and 2.3.1)
;
_cell_angle_alpha 94.90(1)
_cell_angle_beta 93.27(1)
_cell_angle_gamma 117.59(1)
_cell_formula_units_Z 2
_cell_length_a 8.582(2)
_cell_length_b 8.996(2)
_cell_length_c 15.357(3)
_cell_measurement_reflns_used 25
_cell_measurement_temperature 293
_cell_measurement_theta_max 17.0
_cell_measurement_theta_min 12.0
_cell_volume 1040(1)
_diffrn_measurement_device 'Enraf-Nonius CAD-4'
_diffrn_measurement_method \w-2\q
_diffrn_radiation_type 'Mo K\a'
_diffrn_radiation_wavelength 0.71069
_diffrn_reflns_av_R_equivalents 0.024
_diffrn_reflns_limit_h_max 11
_diffrn_reflns_limit_h_min 0
_diffrn_reflns_limit_k_max 12
_diffrn_reflns_limit_k_min -12
_diffrn_reflns_limit_l_max 20
_diffrn_reflns_limit_l_min -20
_diffrn_reflns_number 5280
_diffrn_reflns_theta_max 28.5
_diffrn_standards_decay_% 2
_diffrn_standards_interval_time 60
_diffrn_standards_number 2
_exptl_absorpt_coefficient_mu 0.09
_exptl_absorpt_correction_type none
_exptl_crystal_colour white
_exptl_crystal_density_diffrn 1.29
_exptl_crystal_description needles
_exptl_crystal_size_max 0.17
_exptl_crystal_size_mid 0.33
_exptl_crystal_size_min 0.50
_refine_diff_density_max 0.19
_refine_diff_density_min -0.21
_refine_ls_extinction_method none
_refine_ls_goodness_of_fit_obs 2.23
_refine_ls_hydrogen_treatment refxyz
_refine_ls_number_parameters 380
_refine_ls_number_reflns 3691
_refine_ls_R_factor_obs 0.038
_refine_ls_shift/esd_max 0.3
_refine_ls_structure_factor_coef F
_refine_ls_weighting_details 'w = 1/[\s^2^(F)]'
_refine_ls_weighting_scheme calc
_refine_ls_wR_factor_obs 0.050
_reflns_number_observed 3691
_reflns_number_total 3691
_reflns_observed_criterion I>2.5\s(I)
_cod_depositor_comments
;
 Changing the _atom_site_occupancy data item value from '.' to '1'
 for all fully occupied atom sites.

 Antanas Vaitkus,
 2017-02-10

The following automatic conversions were performed:

'_refine_ls_weighting_scheme' value 'w = 1/[\s^2^(F)]' was changed to
'calc'. New tag '_refine_ls_weighting_details' was created. The value
of the new tag was set to 'w = 1/[\s^2^(F)]'.

Automatic conversion script
Id: cif_fix_values 3143 2015-03-26 13:38:13Z robertas 
;
_cod_database_code 2003209

loop_
_symmetry_equiv_pos_as_xyz
+x,+y,+z
-x,-y,-z

loop_
_atom_site_aniso_label
_atom_site_aniso_U_11
_atom_site_aniso_U_12
_atom_site_aniso_U_13
_atom_site_aniso_U_22
_atom_site_aniso_U_23
_atom_site_aniso_U_33
N(1) 0.046(1) -0.008(1) 0.003(1) 0.044(1) 0.001(1) 0.035(1)
N(1) 0.0335(5) 0.0137(4) 0.0054(4) 0.0386(6) 0.0063(4) 0.0335(5)
N(3) 0.0307(5) 0.0132(4) 0.0050(4) 0.0426(6) 0.0052(4) 0.0339(5)
N(5) 0.0294(5) 0.0149(4) 0.0042(4) 0.0367(5) 0.0085(4) 0.0413(6)
C(2) 0.0305(6) 0.0127(5) 0.0050(5) 0.0427(7) 0.0048(5) 0.0387(7)
C(4) 0.0345(6) 0.0168(6) 0.0045(5) 0.0406(7) 0.0029(6) 0.0441(7)
C(6) 0.0337(6) 0.0195(6) 0.0013(5) 0.0445(7) 0.0111(5) 0.0383(7)
C(7) 0.0274(6) 0.0108(5) 0.0063(5) 0.0371(6) 0.0078(5) 0.0404(7)
C(8) 0.0326(6) 0.0129(5) 0.0083(5) 0.0400(7) 0.0099(5) 0.0426(7)
C(9) 0.0461(8) 0.0206(7) 0.0140(7) 0.0507(8) 0.0028(7) 0.0540(9)
C(10) 0.0458(8) 0.0274(7) 0.0150(8) 0.0509(9) 0.0090(8) 0.0810(12)
C(11) 0.0409(8) 0.0246(7) 0.0065(7) 0.0544(9) 0.0225(8) 0.0735(11)
C(12) 0.0372(7) 0.0172(6) 0.0033(6) 0.0488(8) 0.0127(6) 0.0485(8)
C(13) 0.0277(6) 0.0089(6) 0.0045(5) 0.0584(8) 0.0012(6) 0.0362(7)
C(14) 0.0424(8) 0.0093(7) 0.0063(6) 0.0667(10) 0.0113(7) 0.0397(7)
C(15) 0.057(1) 0.004(1) 0.009(1) 0.094(1) 0.021(1) 0.045(1)
C(16) 0.049(1) -0.003(1) 0.015(1) 0.117(2) -0.004(1) 0.043(1)
C(17) 0.0430(9) 0.0037(9) 0.0152(8) 0.0959(15) -0.0251(11) 0.0605(11)
C(18) 0.0382(8) 0.0120(7) 0.0086(7) 0.0703(11) -0.0107(8) 0.0527(9)
C(19) 0.0303(6) 0.0142(5) 0.0031(5) 0.0318(6) 0.0067(5) 0.0412(6)
C(20) 0.0361(6) 0.0177(5) 0.0027(5) 0.0348(6) 0.0094(5) 0.0419(7)
C(21) 0.0344(7) 0.0158(6) 0.0110(6) 0.0431(7) 0.0164(6) 0.0573(8)
C(22) 0.0334(7) 0.0214(7) 0.0041(6) 0.0547(8) 0.0165(7) 0.0676(9)
C(23) 0.0415(7) 0.0262(7) 0.0003(7) 0.0601(9) 0.0239(7) 0.0630(9)
C(24) 0.0384(7) 0.0200(6) 0.0063(6) 0.0495(8) 0.0202(6) 0.0496(8)
C(25) 0.071(1) 0.024(1) -0.001(1) 0.059(1) 0.003(1) 0.040(1)
C(26) 0.085(1) 0.025(1) 0.001(1) 0.075(1) 0.040(1) 0.080(1)
C(27) 0.0562(9) 0.0293(8) 0.0181(8) 0.0689(10) 0.0435(9) 0.0734(11)
O(1) 0.0541(6) 0.0247(5) 0.0001(4) 0.0503(6) 0.0041(4) 0.0353(5)
O(2) 0.0883(9) 0.0357(7) 0.0150(6) 0.0672(7) 0.0272(6) 0.0532(7)
O(3) 0.0402(5) 0.0246(5) 0.0110(4) 0.0579(6) 0.0310(5) 0.0564(6)

loop_
_atom_site_label
_atom_site_occupancy
_atom_site_fract_x
_atom_site_fract_y
_atom_site_fract_z
_atom_site_U_iso_or_equiv
N(1) 1.0 0.25853(13) 0.08060(13) 0.68684(6) 0.039
N(3) 1.0 0.33540(13) 0.18870(13) 0.84249(7) 0.040
N(5) 1.0 0.48220(13) 0.37244(13) 0.73449(7) 0.039
C(2) 1.0 0.19546(17) 0.07206(18) 0.77244(8) 0.042
C(4) 1.0 0.40923(18) 0.36012(17) 0.81789(9) 0.044
C(6) 1.0 0.34826(17) 0.25336(16) 0.66506(9) 0.042
C(7) 1.0 0.32254(15) -0.03352(15) 0.65823(8) 0.039
C(8) 1.0 0.29521(16) -0.09136(16) 0.56773(8) 0.043
C(9) 1.0 0.3415(2) -0.2134(2) 0.5376(1) 0.056
C(10) 1.0 0.41334(2) -0.2798(2) 0.5964(1) 0.063
C(11) 1.0 0.4415(2) -0.2239(1) 0.6844(1) 0.060
C(12) 1.0 0.39686(18) -0.10042(18) 0.71533(10) 0.050
C(13) 1.0 0.28214(17) 0.17356(19) 0.92917(9) 0.047
C(14) 1.0 0.2660(2) 0.0337(2) 0.9695(1) 0.058
C(15) 1.0 0.2264(3) 0.0207(3) 1.0558(1) 0.079
C(16) 1.0 0.1994(3) 0.1428(4) 1.1019(1) 0.087
C(17) 1.0 0.2105(2) 0.2777(3) 1.0638(1) 0.080
C(18) 1.0 0.2527(2) 0.2942(3) 0.9771(1) 0.062
C(19) 1.0 0.65731(15) 0.39246(15) 0.73592(8) 0.038
C(20) 1.0 0.76807(16) 0.49279(15) 0.67727(8) 0.041
C(21) 1.0 0.94431(17) 0.52968(17) 0.68244(10) 0.049
C(22) 1.0 1.01164(18) 0.46722(19) 0.74507(11) 0.056
C(23) 1.0 0.90477(19) 0.36692(20) 0.80178(10) 0.059
C(24) 1.0 0.72819(18) 0.32961(18) 0.79704(9) 0.050
C(25) 1.0 0.1662(2) -0.0947(2) 0.4252(1) 0.064
C(26) 1.0 0.2786(3) -0.2289(3) 0.9538(1) 0.090
C(27) 1.0 0.8090(2) 0.6687(2) 0.5644(1) 0.071
O(1) 1.0 0.21717(13) -0.02354(12) 0.51519(6) 0.052
O(2) 1.0 0.29630(18) -0.08078(16) 0.91908(7) 0.077
O(3) 1.0 0.69286(12) 0.55057(13) 0.61719(7) 0.055
H(2A) 1 .102(2) .108(2) .769(1) .045(4)
H(2B) 1 .1461(18) -.0415(18) .7867(9) .036(3)
H(4A) 1 .4973(18) .4386(17) .8659(9) .034(3)
H(4B) 1 .319(2) .401(2) .810(1) .047(4)
H(6A) 1 .4037(17) .2539(16) .6105(8) .032(3)
H(6B) 1 .258(2) .292(2) .656(1) .043(4)
H(9) 1 .321(2) -.254(2) .477(1) .057(4)
H(10) 1 .440(2) -.365(2) .576(1) .068(5)
H(11) 1 .489(2) -.268(2) .726(1) .057(4)
H(12) 1 .414(2) -.060(2) .775(5) .043(4)
H(15) 1 .216(3) -.075(3) 1.078(1) .096(8)
H(16) 1 .174(3) .13(3) 1.162(2) .117(8)
H(17) 1 .189(3) .362(3) 1.096(1) .085(6)
H(18) 1 .270(2) .395(2) .953(1) .068(6)
H(21) 1 1.020(2) .599(2) .645(1) .054(4)
H(22) 1 1.136(2) .499(2) .749(1) .063(5)
H(23) 1 .950(2) .320(2) .845(1) .056(4)
H(24) 1 .658(2) .263(2) .838(1) .052(4)
H(25A) 1 .100(3) -.042(3) .401(1) .081(6)
H(25B) 1 .092(2) -.217(3) .419(1) .065(5)
H(25C) 1 .26(3) -.068(3) .395(1) .080(6)
H(26A) 1 .160(4) -.294(4) .968(2) .112(8)
H(26B) 1 .355(3) -.194(3) 1.007(2) .089(7)
H(26C) 1 .303(4) -.293(3) .904(2) .117(9)
H(27A) 1 .738(3) .700(2) .531(1) .070(5)
H(27B) 1 .857(3) .608(3) .523(1) .070(5)
H(27C) 1 .905(3) .764(3) .602(1) .090(7)
